data_7134114
loop_
_publ_author_name
'Mondal, Biplab'
'Saha, Shankhadeep'
'Maity, Sayani'
'Samanta, Bapan'
'Ghosh, Riya'
'Bhattacharyya, Kalishankar'

_publ_section_title
;
 Photo-induced nitroxyl anion/HNO release from a nitrosyl complex of
 Mn(II)-porphyrinate
;
_journal_name_full 'Chemical Communications'
_journal_paper_doi 10.1039/D4CC06203E
_journal_year 2025
_chemical_formula_moiety 'C56 H54 Mn N4 O14'
_chemical_formula_sum 'C56 H54 Mn N4 O14'
_chemical_formula_weight 1061.97
_space_group_crystal_system triclinic
_space_group_IT_number 2
_space_group_name_Hall '-P 1'
_space_group_name_H-M_alt 'P -1'
_atom_sites_solution_hydrogens mixed
_audit_creation_date 2023-09-22
_audit_creation_method
;
Olex2 1.5
(compiled 2022.04.07 svn.rca3783a0 for OlexSys, GUI svn.r6498)
;
_audit_update_record
;
2024-04-19 deposited with the CCDC.	2024-12-29 downloaded from the CCDC.
;
_cell_angle_alpha 85.706(12)
_cell_angle_beta 76.649(12)
_cell_angle_gamma 87.299(13)
_cell_formula_units_Z 1
_cell_length_a 7.981(3)
_cell_length_b 12.383(5)
_cell_length_c 14.282(6)
_cell_measurement_reflns_used 9546
_cell_measurement_temperature 298.0
_cell_measurement_theta_max 26.78
_cell_measurement_theta_min 2.28
_cell_volume 1368.8(10)
_computing_cell_refinement 'SAINT V8.38A (Bruker, 2018)'
_computing_data_reduction 'SAINT V8.38A (Bruker, 2018)'
_computing_molecular_graphics 'Olex2 1.5 (Dolomanov et al., 2009)'
_computing_publication_material 'Olex2 1.5 (Dolomanov et al., 2009)'
_computing_structure_refinement 'XL  (Sheldrick, 2008)'
_diffrn_ambient_temperature 298.0
_diffrn_measured_fraction_theta_full 0.999
_diffrn_measured_fraction_theta_max 0.976
_diffrn_measurement_device_type 'Bruker APEX-II CCD'
_diffrn_measurement_method '\f and \w scans'
_diffrn_radiation_type MoK\a
_diffrn_radiation_wavelength 0.71073
_diffrn_reflns_av_R_equivalents 0.0709
_diffrn_reflns_av_unetI/netI 0.0666
_diffrn_reflns_Laue_measured_fraction_full 0.999
_diffrn_reflns_Laue_measured_fraction_max 0.976
_diffrn_reflns_limit_h_max 10
_diffrn_reflns_limit_h_min -10
_diffrn_reflns_limit_k_max 15
_diffrn_reflns_limit_k_min -15
_diffrn_reflns_limit_l_max 18
_diffrn_reflns_limit_l_min -18
_diffrn_reflns_number 31375
_diffrn_reflns_point_group_measured_fraction_full 0.999
_diffrn_reflns_point_group_measured_fraction_max 0.976
_diffrn_reflns_theta_full 25.242
_diffrn_reflns_theta_max 27.472
_diffrn_reflns_theta_min 2.280
_diffrn_source_current 1.4
_diffrn_source_power 0.07
_diffrn_source_voltage 50.0
_diffrn_standards_number 0
_exptl_absorpt_coefficient_mu 0.309
_exptl_absorpt_correction_T_max 0.7455
_exptl_absorpt_correction_T_min 0.5778
_exptl_absorpt_correction_type none
_exptl_absorpt_process_details
;
SADABS-2016/2 (Bruker,2016/2) was used for absorption correction.
wR2(int) was 0.1347 before and 0.0744 after correction.
The Ratio of minimum to maximum transmission is 0.7751.
The \l/2 correction factor is Not present.
;
_exptl_crystal_colour green
_exptl_crystal_density_diffrn 1.288
_exptl_crystal_description needle
_exptl_crystal_F_000 555
_exptl_crystal_size_max 0.17
_exptl_crystal_size_mid 0.15
_exptl_crystal_size_min 0.12
_refine_diff_density_max 0.835
_refine_diff_density_min -0.390
_refine_diff_density_rms 0.075
_refine_ls_extinction_method none
_refine_ls_goodness_of_fit_ref 1.059
_refine_ls_hydrogen_treatment constr
_refine_ls_matrix_type full
_refine_ls_number_parameters 347
_refine_ls_number_reflns 6126
_refine_ls_number_restraints 0
_refine_ls_restrained_S_all 1.059
_refine_ls_R_factor_all 0.1118
_refine_ls_R_factor_gt 0.0728
_refine_ls_shift/su_max 0.000
_refine_ls_shift/su_mean 0.000
_refine_ls_structure_factor_coef Fsqd
_refine_ls_weighting_details 'w=1/[\s^2^(Fo^2^)+(0.1006P)^2^+1.3551P] where P=(Fo^2^+2Fc^2^)/3'
_refine_ls_weighting_scheme calc
_refine_ls_wR_factor_gt 0.1944
_refine_ls_wR_factor_ref 0.2132
_reflns_Friedel_coverage 0.000
_reflns_number_gt 4129
_reflns_number_total 6126
_reflns_threshold_expression 'I > 2\s(I)'
_cod_data_source_file d4cc06203e2.cif
_cod_data_source_block MnTMPPOH
_cod_original_cell_volume 1368.9(9)
_cod_database_code 7134114
_shelx_shelxl_version_number 2019/1
_shelx_space_group_comment
;
The symmetry employed for this shelxl refinement is uniquely defined
by the following loop, which should always be used as a source of
symmetry information in preference to the above space-group names.
They are only intended as comments.
;
_olex2_refinement_description
;
1. Fixed Uiso
 At 1.2 times of:
  All C(H) groups
 At 1.5 times of:
  All C(H,H,H) groups, All O(H) groups
2.a Rotating group:
 O7(H7A)
2.b Aromatic/amide H refined with riding coordinates:
 C7(H7), C3(H3), C2(H2), C14(H14), C21(H21), C16(H16), C17(H17), C28(H28)
2.c Idealised Me refined as rotating group:
 C13(H13A,H13B,H13C), C23(H23A,H23B,H23C), C9(H9A,H9B,H9C), C11(H11A,H11B,
 H11C), C25(H25A,H25B,H25C), C27(H27A,H27B,H27C)
;
_smtbx_masks_void_probe_radius 1.2
_smtbx_masks_void_truncation_radius 1.2
_olex2_submission_special_instructions 'No special instructions were received'

loop_
_space_group_symop_operation_xyz
'x, y, z'
'-x, -y, -z'

loop_
_atom_site_label
_atom_site_type_symbol
_atom_site_fract_x
_atom_site_fract_y
_atom_site_fract_z
_atom_site_U_iso_or_equiv
_atom_site_adp_type
_atom_site_occupancy
_atom_site_site_symmetry_order
_atom_site_calc_flag
_atom_site_refinement_flags_posn
_atom_site_refinement_flags_adp
_atom_site_refinement_flags_occupancy
_atom_site_disorder_assembly
_atom_site_disorder_group
Mn1 Mn 1.000000 0.500000 0.500000 0.0324(2) Uani 1 2 d S . P . .
N1 N 0.9911(3) 0.5494(2) 0.63206(17) 0.0297(6) Uani 1 1 d . . . . .
N2 N 0.8601(4) 0.3721(2) 0.55695(18) 0.0313(6) Uani 1 1 d . . . . .
O3 O 0.2957(4) 0.3624(3) 0.9842(2) 0.0689(9) Uani 1 1 d . . . . .
O4 O 0.3874(4) 0.0543(3) 0.3670(2) 0.0654(9) Uani 1 1 d . . . . .
O6 O 0.9570(4) -0.0341(2) 0.2177(2) 0.0650(9) Uani 1 1 d . . . . .
O2 O 0.4590(4) 0.2294(3) 1.0902(2) 0.0725(10) Uani 1 1 d . . . . .
O5 O 0.6189(5) -0.0723(2) 0.2557(2) 0.0682(9) Uani 1 1 d . . . . .
O1 O 0.7976(5) 0.1901(3) 1.0360(2) 0.0790(11) Uani 1 1 d . . . . .
C1 C 1.0630(4) 0.6380(3) 0.6554(2) 0.0308(7) Uani 1 1 d . . . . .
C5 C 0.8186(4) 0.4043(3) 0.7288(2) 0.0312(7) Uani 1 1 d . . . . .
C19 C 0.8466(5) 0.2842(3) 0.4099(2) 0.0349(8) Uani 1 1 d . . . . .
C18 C 0.8122(5) 0.2907(2) 0.5097(2) 0.0338(8) Uani 1 1 d . . . . .
C4 C 0.9102(4) 0.4980(3) 0.7181(2) 0.0310(7) Uani 1 1 d . . . . .
C6 C 0.7296(4) 0.3633(3) 0.8280(2) 0.0333(7) Uani 1 1 d . . . . .
C15 C 0.7967(4) 0.3458(3) 0.6532(2) 0.0335(7) Uani 1 1 d . . . . .
C7 C 0.8152(5) 0.2990(3) 0.8858(2) 0.0410(8) Uani 1 1 d . . . . .
H7 H 0.932675 0.284111 0.865091 0.049 Uiso 1 1 calc R U . . .
C22 C 0.5549(6) 0.0809(3) 0.3518(3) 0.0490(10) Uani 1 1 d . . . . .
C26 C 0.8455(6) 0.0356(3) 0.2758(3) 0.0498(10) Uani 1 1 d . . . . .
C20 C 0.7840(5) 0.1896(3) 0.3708(2) 0.0400(9) Uani 1 1 d . . . . .
C3 C 0.9343(5) 0.5560(3) 0.7962(2) 0.0400(8) Uani 1 1 d . . . . .
H3 H 0.891271 0.537903 0.861477 0.048 Uiso 1 1 calc R U . . .
C2 C 1.0300(5) 0.6411(3) 0.7585(2) 0.0409(9) Uani 1 1 d . . . . .
H2 H 1.068053 0.692510 0.792409 0.049 Uiso 1 1 calc R U . . .
C12 C 0.4679(5) 0.3441(3) 0.9485(2) 0.0436(9) Uani 1 1 d . . . . .
C8 C 0.7253(5) 0.2563(3) 0.9756(2) 0.0468(9) Uani 1 1 d . . . . .
C14 C 0.5576(5) 0.3868(3) 0.8594(2) 0.0420(9) Uani 1 1 d . . . . .
H14 H 0.500407 0.431503 0.820812 0.050 Uiso 1 1 calc R U . . .
C24 C 0.6726(6) 0.0150(3) 0.2931(3) 0.0503(10) Uani 1 1 d . . . . .
C21 C 0.6115(5) 0.1687(3) 0.3896(2) 0.0430(9) Uani 1 1 d . . . . .
H21 H 0.532070 0.213864 0.427834 0.052 Uiso 1 1 calc R U . . .
C16 C 0.7100(5) 0.2469(3) 0.6654(2) 0.0469(10) Uani 1 1 d . . . . .
H16 H 0.655340 0.212624 0.723885 0.056 Uiso 1 1 calc R U . . .
C17 C 0.7205(5) 0.2112(3) 0.5781(2) 0.0450(9) Uani 1 1 d . . . . .
H17 H 0.676901 0.147362 0.564466 0.054 Uiso 1 1 calc R U . . .
C28 C 0.9029(5) 0.1222(3) 0.3146(3) 0.0435(9) Uani 1 1 d . . . . .
H28 H 1.020049 0.134924 0.303055 0.052 Uiso 1 1 calc R U . . .
C10 C 0.5504(5) 0.2781(3) 1.0059(2) 0.0491(10) Uani 1 1 d . . . . .
C13 C 0.2078(6) 0.4318(5) 0.9276(4) 0.0817(16) Uani 1 1 d . . . . .
H13A H 0.219298 0.403180 0.865757 0.122 Uiso 1 1 calc R U . . .
H13B H 0.256071 0.502385 0.919271 0.122 Uiso 1 1 calc R U . . .
H13C H 0.088032 0.437137 0.959365 0.122 Uiso 1 1 calc R U . . .
C23 C 0.2672(7) 0.1045(5) 0.4422(4) 0.0740(14) Uani 1 1 d . . . . .
H23A H 0.253042 0.179945 0.424003 0.111 Uiso 1 1 calc R U . . .
H23B H 0.309159 0.096953 0.500271 0.111 Uiso 1 1 calc R U . . .
H23C H 0.158231 0.070259 0.453181 0.111 Uiso 1 1 calc R U . . .
C9 C 0.9723(7) 0.1632(4) 1.0113(4) 0.0794(15) Uani 1 1 d . . . . .
H9A H 1.000258 0.134170 0.948913 0.119 Uiso 1 1 calc R U . . .
H9B H 1.000168 0.110106 1.058260 0.119 Uiso 1 1 calc R U . . .
H9C H 1.037373 0.226905 1.009606 0.119 Uiso 1 1 calc R U . . .
C11 C 0.4646(7) 0.2816(5) 1.1730(3) 0.0839(17) Uani 1 1 d . . . . .
H11A H 0.430756 0.356540 1.165061 0.126 Uiso 1 1 calc R U . . .
H11B H 0.579669 0.276280 1.183036 0.126 Uiso 1 1 calc R U . . .
H11C H 0.387169 0.247793 1.227838 0.126 Uiso 1 1 calc R U . . .
C25 C 0.6002(7) -0.0512(5) 0.1578(3) 0.0783(15) Uani 1 1 d . . . . .
H25A H 0.710828 -0.036890 0.116097 0.117 Uiso 1 1 calc R U . . .
H25B H 0.524007 0.010625 0.154413 0.117 Uiso 1 1 calc R U . . .
H25C H 0.553310 -0.113192 0.137713 0.117 Uiso 1 1 calc R U . . .
C27 C 1.1344(8) -0.0183(5) 0.2021(4) 0.0865(18) Uani 1 1 d . . . . .
H27A H 1.196143 -0.068595 0.157524 0.130 Uiso 1 1 calc R U . . .
H27B H 1.169212 -0.030027 0.262186 0.130 Uiso 1 1 calc R U . . .
H27C H 1.159260 0.054381 0.176032 0.130 Uiso 1 1 calc R U . . .
O7 O 1.2222(5) 0.4050(3) 0.5066(2) 0.0859(12) Uani 1 1 d . . . . .
H7A H 1.337620 0.427450 0.494608 0.129 Uiso 1 1 d R U . . .

loop_
_atom_site_aniso_label
_atom_site_aniso_U_11
_atom_site_aniso_U_22
_atom_site_aniso_U_33
_atom_site_aniso_U_23
_atom_site_aniso_U_13
_atom_site_aniso_U_12
Mn1 0.0514(5) 0.0251(4) 0.0204(3) -0.0030(2) -0.0054(3) -0.0103(3)
N1 0.0380(16) 0.0264(13) 0.0240(12) -0.0042(10) -0.0042(11) -0.0062(11)
N2 0.0423(17) 0.0272(13) 0.0254(13) -0.0034(10) -0.0076(12) -0.0086(12)
O3 0.0447(18) 0.106(3) 0.0474(16) 0.0010(16) 0.0032(13) 0.0099(17)
O4 0.073(2) 0.069(2) 0.0586(18) -0.0099(15) -0.0144(16) -0.0390(17)
O6 0.082(2) 0.0486(17) 0.072(2) -0.0268(15) -0.0280(17) 0.0080(16)
O2 0.080(2) 0.085(2) 0.0399(16) 0.0186(15) 0.0074(15) -0.0189(18)
O5 0.111(3) 0.0451(16) 0.0555(17) -0.0103(13) -0.0261(17) -0.0302(17)
O1 0.073(2) 0.098(3) 0.0524(18) 0.0361(17) -0.0045(16) 0.0197(19)
C1 0.0369(19) 0.0299(16) 0.0261(15) -0.0046(12) -0.0064(13) -0.0060(14)
C5 0.0370(19) 0.0312(16) 0.0238(15) -0.0003(12) -0.0041(13) -0.0017(14)
C19 0.049(2) 0.0256(16) 0.0316(16) -0.0035(13) -0.0105(15) -0.0093(14)
C18 0.047(2) 0.0231(15) 0.0325(16) -0.0024(12) -0.0099(15) -0.0099(14)
C4 0.0389(19) 0.0311(16) 0.0228(14) -0.0026(12) -0.0062(13) -0.0021(14)
C6 0.042(2) 0.0331(17) 0.0233(15) -0.0038(12) -0.0031(14) -0.0067(15)
C15 0.042(2) 0.0316(17) 0.0263(15) 0.0017(12) -0.0054(14) -0.0068(14)
C7 0.036(2) 0.050(2) 0.0332(17) 0.0018(15) -0.0027(15) -0.0010(16)
C22 0.072(3) 0.042(2) 0.0363(19) -0.0001(16) -0.0163(19) -0.021(2)
C26 0.083(3) 0.0328(19) 0.0377(19) -0.0074(15) -0.021(2) 0.0005(19)
C20 0.066(3) 0.0279(17) 0.0293(16) -0.0023(13) -0.0144(16) -0.0135(16)
C3 0.056(2) 0.0406(19) 0.0235(15) -0.0038(13) -0.0067(15) -0.0069(17)
C2 0.061(2) 0.0391(19) 0.0241(15) -0.0088(14) -0.0092(16) -0.0136(17)
C12 0.036(2) 0.059(2) 0.0324(18) -0.0032(16) 0.0000(15) -0.0037(17)
C8 0.057(3) 0.048(2) 0.0324(18) 0.0086(16) -0.0087(17) -0.0011(19)
C14 0.049(2) 0.047(2) 0.0290(17) 0.0017(15) -0.0079(16) 0.0022(17)
C24 0.077(3) 0.035(2) 0.043(2) -0.0019(16) -0.019(2) -0.0232(19)
C21 0.061(3) 0.0349(19) 0.0354(18) -0.0041(14) -0.0120(17) -0.0148(17)
C16 0.069(3) 0.041(2) 0.0305(17) 0.0055(15) -0.0092(17) -0.0232(19)
C17 0.069(3) 0.0321(18) 0.0355(18) 0.0013(14) -0.0130(17) -0.0195(18)
C28 0.063(3) 0.0321(18) 0.0399(19) -0.0055(15) -0.0178(18) -0.0079(17)
C10 0.056(3) 0.057(2) 0.0279(17) 0.0075(16) 0.0019(17) -0.0121(19)
C13 0.052(3) 0.115(4) 0.071(3) -0.004(3) -0.004(2) 0.026(3)
C23 0.067(3) 0.088(4) 0.071(3) -0.009(3) -0.017(3) -0.025(3)
C9 0.092(4) 0.080(4) 0.068(3) 0.017(3) -0.032(3) 0.016(3)
C11 0.081(4) 0.125(5) 0.035(2) 0.011(3) 0.004(2) 0.007(3)
C25 0.088(4) 0.089(4) 0.061(3) -0.022(3) -0.016(3) -0.026(3)
C27 0.097(5) 0.079(4) 0.099(4) -0.045(3) -0.051(3) 0.047(3)
O7 0.121(3) 0.081(2) 0.0530(19) -0.0150(16) -0.003(2) -0.050(2)

loop_
_atom_type_symbol
_atom_type_description
_atom_type_scat_dispersion_real
_atom_type_scat_dispersion_imag
_atom_type_scat_source
C C 0.0033 0.0016 'International Tables Vol C Tables 4.2.6.8 and 6.1.1.4'
H H 0.0000 0.0000 'International Tables Vol C Tables 4.2.6.8 and 6.1.1.4'
Mn Mn 0.3368 0.7283 'International Tables Vol C Tables 4.2.6.8 and 6.1.1.4'
N N 0.0061 0.0033 'International Tables Vol C Tables 4.2.6.8 and 6.1.1.4'
O O 0.0106 0.0060 'International Tables Vol C Tables 4.2.6.8 and 6.1.1.4'

loop_
_geom_angle_atom_site_label_1
_geom_angle_atom_site_label_2
_geom_angle_atom_site_label_3
_geom_angle
_geom_angle_site_symmetry_1
_geom_angle_site_symmetry_3
_geom_angle_publ_flag
N1 Mn1 N1 180.0 2_766 . ?
N1 Mn1 O7 90.05(12) 2_766 2_766 ?
N1 Mn1 O7 89.95(12) . 2_766 ?
N1 Mn1 O7 89.95(12) 2_766 . ?
N1 Mn1 O7 90.05(12) . . ?
N2 Mn1 N1 89.01(10) . 2_766 ?
N2 Mn1 N1 90.99(10) 2_766 2_766 ?
N2 Mn1 N1 90.99(10) . . ?
N2 Mn1 N1 89.01(10) 2_766 . ?
N2 Mn1 N2 180.0 2_766 . ?
N2 Mn1 O7 88.44(12) 2_766 2_766 ?
N2 Mn1 O7 91.56(12) . 2_766 ?
N2 Mn1 O7 91.56(12) 2_766 . ?
N2 Mn1 O7 88.44(12) . . ?
O7 Mn1 O7 180.0 . 2_766 ?
C1 N1 Mn1 128.1(2) . . ?
C1 N1 C4 106.0(2) . . ?
C4 N1 Mn1 125.9(2) . . ?
C18 N2 Mn1 127.9(2) . . ?
C15 N2 Mn1 126.4(2) . . ?
C15 N2 C18 105.6(2) . . ?
C12 O3 C13 117.1(3) . . ?
C22 O4 C23 117.5(3) . . ?
C26 O6 C27 118.0(3) . . ?
C10 O2 C11 114.6(4) . . ?
C24 O5 C25 113.6(3) . . ?
C8 O1 C9 120.1(3) . . ?
N1 C1 C19 125.6(3) . 2_766 ?
N1 C1 C2 109.9(3) . . ?
C19 C1 C2 124.4(3) 2_766 . ?
C4 C5 C6 118.7(3) . . ?
C4 C5 C15 124.9(3) . . ?
C15 C5 C6 116.4(3) . . ?
C1 C19 C18 123.3(3) 2_766 . ?
C1 C19 C20 118.0(3) 2_766 . ?
C18 C19 C20 118.7(3) . . ?
N2 C18 C19 125.9(3) . . ?
N2 C18 C17 109.9(3) . . ?
C19 C18 C17 124.2(3) . . ?
N1 C4 C5 126.0(3) . . ?
N1 C4 C3 109.8(3) . . ?
C5 C4 C3 124.3(3) . . ?
C7 C6 C5 121.4(3) . . ?
C14 C6 C5 118.6(3) . . ?
C14 C6 C7 119.9(3) . . ?
N2 C15 C5 125.9(3) . . ?
N2 C15 C16 109.8(3) . . ?
C5 C15 C16 124.3(3) . . ?
C6 C7 H7 120.1 . . ?
C6 C7 C8 119.9(3) . . ?
C8 C7 H7 120.1 . . ?
O4 C22 C24 115.9(3) . . ?
O4 C22 C21 124.3(4) . . ?
C24 C22 C21 119.9(4) . . ?
O6 C26 C28 122.4(4) . . ?
C24 C26 O6 116.6(3) . . ?
C24 C26 C28 121.0(4) . . ?
C21 C20 C19 121.1(3) . . ?
C21 C20 C28 120.0(3) . . ?
C28 C20 C19 118.9(3) . . ?
C4 C3 H3 126.3 . . ?
C2 C3 C4 107.4(3) . . ?
C2 C3 H3 126.3 . . ?
C1 C2 H2 126.5 . . ?
C3 C2 C1 106.9(3) . . ?
C3 C2 H2 126.5 . . ?
O3 C12 C14 123.7(4) . . ?
O3 C12 C10 115.8(3) . . ?
C10 C12 C14 120.5(4) . . ?
O1 C8 C7 124.0(4) . . ?
O1 C8 C10 116.1(3) . . ?
C10 C8 C7 119.9(3) . . ?
C6 C14 C12 120.3(3) . . ?
C6 C14 H14 119.9 . . ?
C12 C14 H14 119.9 . . ?
O5 C24 C22 120.6(4) . . ?
O5 C24 C26 120.1(4) . . ?
C26 C24 C22 119.3(3) . . ?
C22 C21 H21 119.8 . . ?
C20 C21 C22 120.5(4) . . ?
C20 C21 H21 119.8 . . ?
C15 C16 H16 126.0 . . ?
C17 C16 C15 108.1(3) . . ?
C17 C16 H16 126.0 . . ?
C18 C17 H17 126.7 . . ?
C16 C17 C18 106.5(3) . . ?
C16 C17 H17 126.7 . . ?
C26 C28 H28 120.4 . . ?
C20 C28 C26 119.3(4) . . ?
C20 C28 H28 120.4 . . ?
O2 C10 C12 120.3(4) . . ?
O2 C10 C8 120.2(4) . . ?
C12 C10 C8 119.5(3) . . ?
O3 C13 H13A 109.5 . . ?
O3 C13 H13B 109.5 . . ?
O3 C13 H13C 109.5 . . ?
H13A C13 H13B 109.5 . . ?
H13A C13 H13C 109.5 . . ?
H13B C13 H13C 109.5 . . ?
O4 C23 H23A 109.5 . . ?
O4 C23 H23B 109.5 . . ?
O4 C23 H23C 109.5 . . ?
H23A C23 H23B 109.5 . . ?
H23A C23 H23C 109.5 . . ?
H23B C23 H23C 109.5 . . ?
O1 C9 H9A 109.5 . . ?
O1 C9 H9B 109.5 . . ?
O1 C9 H9C 109.5 . . ?
H9A C9 H9B 109.5 . . ?
H9A C9 H9C 109.5 . . ?
H9B C9 H9C 109.5 . . ?
O2 C11 H11A 109.5 . . ?
O2 C11 H11B 109.5 . . ?
O2 C11 H11C 109.5 . . ?
H11A C11 H11B 109.5 . . ?
H11A C11 H11C 109.5 . . ?
H11B C11 H11C 109.5 . . ?
O5 C25 H25A 109.5 . . ?
O5 C25 H25B 109.5 . . ?
O5 C25 H25C 109.5 . . ?
H25A C25 H25B 109.5 . . ?
H25A C25 H25C 109.5 . . ?
H25B C25 H25C 109.5 . . ?
O6 C27 H27A 109.5 . . ?
O6 C27 H27B 109.5 . . ?
O6 C27 H27C 109.5 . . ?
H27A C27 H27B 109.5 . . ?
H27A C27 H27C 109.5 . . ?
H27B C27 H27C 109.5 . . ?
Mn1 O7 H7A 128.2 . . ?

loop_
_geom_bond_atom_site_label_1
_geom_bond_atom_site_label_2
_geom_bond_distance
_geom_bond_site_symmetry_2
_geom_bond_publ_flag
Mn1 N1 2.011(2) . ?
Mn1 N1 2.011(2) 2_766 ?
Mn1 N2 1.992(3) . ?
Mn1 N2 1.992(3) 2_766 ?
Mn1 O7 2.098(5) 2_766 ?
Mn1 O7 2.098(5) . ?
N1 C1 1.358(4) . ?
N1 C4 1.374(4) . ?
N2 C18 1.370(4) . ?
N2 C15 1.371(4) . ?
O3 C12 1.365(5) . ?
O3 C13 1.408(6) . ?
O4 C22 1.356(5) . ?
O4 C23 1.424(6) . ?
O6 C26 1.384(5) . ?
O6 C27 1.402(6) . ?
O2 C10 1.368(4) . ?
O2 C11 1.400(6) . ?
O5 C24 1.369(4) . ?
O5 C25 1.443(6) . ?
O1 C8 1.352(5) . ?
O1 C9 1.388(6) . ?
C1 C19 1.392(4) 2_766 ?
C1 C2 1.438(4) . ?
C5 C4 1.381(4) . ?
C5 C6 1.494(4) . ?
C5 C15 1.391(4) . ?
C19 C18 1.395(4) . ?
C19 C20 1.489(4) . ?
C18 C17 1.432(5) . ?
C4 C3 1.425(4) . ?
C6 C7 1.375(5) . ?
C6 C14 1.367(5) . ?
C15 C16 1.415(5) . ?
C7 H7 0.9300 . ?
C7 C8 1.396(5) . ?
C22 C24 1.385(6) . ?
C22 C21 1.388(5) . ?
C26 C24 1.377(6) . ?
C26 C28 1.386(5) . ?
C20 C21 1.374(5) . ?
C20 C28 1.383(5) . ?
C3 H3 0.9300 . ?
C3 C2 1.337(5) . ?
C2 H2 0.9300 . ?
C12 C14 1.388(5) . ?
C12 C10 1.369(6) . ?
C8 C10 1.382(6) . ?
C14 H14 0.9300 . ?
C21 H21 0.9300 . ?
C16 H16 0.9300 . ?
C16 C17 1.336(5) . ?
C17 H17 0.9300 . ?
C28 H28 0.9300 . ?
C13 H13A 0.9600 . ?
C13 H13B 0.9600 . ?
C13 H13C 0.9600 . ?
C23 H23A 0.9600 . ?
C23 H23B 0.9600 . ?
C23 H23C 0.9600 . ?
C9 H9A 0.9600 . ?
C9 H9B 0.9600 . ?
C9 H9C 0.9600 . ?
C11 H11A 0.9600 . ?
C11 H11B 0.9600 . ?
C11 H11C 0.9600 . ?
C25 H25A 0.9600 . ?
C25 H25B 0.9600 . ?
C25 H25C 0.9600 . ?
C27 H27A 0.9600 . ?
C27 H27B 0.9600 . ?
C27 H27C 0.9600 . ?
O7 H7A 0.9484 . ?

loop_
_geom_torsion_atom_site_label_1
_geom_torsion_atom_site_label_2
_geom_torsion_atom_site_label_3
_geom_torsion_atom_site_label_4
_geom_torsion
_geom_torsion_site_symmetry_1
_geom_torsion_site_symmetry_2
_geom_torsion_site_symmetry_3
_geom_torsion_site_symmetry_4
_geom_torsion_publ_flag
Mn1 N1 C1 C19 2.7(5) . . . 2_766 ?
Mn1 N1 C1 C2 -178.1(2) . . . . ?
Mn1 N1 C4 C5 -1.1(5) . . . . ?
Mn1 N1 C4 C3 179.0(2) . . . . ?
Mn1 N2 C18 C19 -3.2(5) . . . . ?
Mn1 N2 C18 C17 176.6(2) . . . . ?
Mn1 N2 C15 C5 0.1(5) . . . . ?
Mn1 N2 C15 C16 -177.5(3) . . . . ?
N1 C1 C2 C3 -1.8(4) . . . . ?
N1 C4 C3 C2 -0.6(4) . . . . ?
N2 C18 C17 C16 1.6(5) . . . . ?
N2 C15 C16 C17 0.6(5) . . . . ?
O3 C12 C14 C6 -179.0(4) . . . . ?
O3 C12 C10 O2 4.1(6) . . . . ?
O3 C12 C10 C8 -179.3(4) . . . . ?
O4 C22 C24 O5 -1.4(5) . . . . ?
O4 C22 C24 C26 -178.8(3) . . . . ?
O4 C22 C21 C20 179.8(3) . . . . ?
O6 C26 C24 O5 1.6(5) . . . . ?
O6 C26 C24 C22 179.0(3) . . . . ?
O6 C26 C28 C20 179.0(3) . . . . ?
O1 C8 C10 O2 -3.2(6) . . . . ?
O1 C8 C10 C12 -179.8(4) . . . . ?
C1 N1 C4 C5 179.4(3) . . . . ?
C1 N1 C4 C3 -0.5(4) . . . . ?
C1 C19 C18 N2 0.3(6) 2_766 . . . ?
C1 C19 C18 C17 -179.5(4) 2_766 . . . ?
C1 C19 C20 C21 -119.9(4) 2_766 . . . ?
C1 C19 C20 C28 60.0(5) 2_766 . . . ?
C5 C4 C3 C2 179.5(3) . . . . ?
C5 C6 C7 C8 -175.8(3) . . . . ?
C5 C6 C14 C12 175.7(3) . . . . ?
C5 C15 C16 C17 -177.1(4) . . . . ?
C19 C1 C2 C3 177.4(4) 2_766 . . . ?
C19 C18 C17 C16 -178.5(4) . . . . ?
C19 C20 C21 C22 179.4(3) . . . . ?
C19 C20 C28 C26 -178.3(3) . . . . ?
C18 N2 C15 C5 178.1(3) . . . . ?
C18 N2 C15 C16 0.4(4) . . . . ?
C18 C19 C20 C21 60.2(5) . . . . ?
C18 C19 C20 C28 -119.9(4) . . . . ?
C4 N1 C1 C19 -177.8(3) . . . 2_766 ?
C4 N1 C1 C2 1.4(4) . . . . ?
C4 C5 C6 C7 -84.7(4) . . . . ?
C4 C5 C6 C14 98.2(4) . . . . ?
C4 C5 C15 N2 -0.8(6) . . . . ?
C4 C5 C15 C16 176.6(4) . . . . ?
C4 C3 C2 C1 1.4(4) . . . . ?
C6 C5 C4 N1 -176.3(3) . . . . ?
C6 C5 C4 C3 3.7(5) . . . . ?
C6 C5 C15 N2 176.8(3) . . . . ?
C6 C5 C15 C16 -5.9(5) . . . . ?
C6 C7 C8 O1 178.1(4) . . . . ?
C6 C7 C8 C10 0.4(6) . . . . ?
C15 N2 C18 C19 178.9(3) . . . . ?
C15 N2 C18 C17 -1.3(4) . . . . ?
C15 C5 C4 N1 1.3(6) . . . . ?
C15 C5 C4 C3 -178.8(3) . . . . ?
C15 C5 C6 C7 97.5(4) . . . . ?
C15 C5 C6 C14 -79.5(4) . . . . ?
C15 C16 C17 C18 -1.3(5) . . . . ?
C7 C6 C14 C12 -1.4(5) . . . . ?
C7 C8 C10 O2 174.7(4) . . . . ?
C7 C8 C10 C12 -1.9(6) . . . . ?
C20 C19 C18 N2 -179.8(3) . . . . ?
C20 C19 C18 C17 0.4(6) . . . . ?
C14 C6 C7 C8 1.2(5) . . . . ?
C14 C12 C10 O2 -174.9(4) . . . . ?
C14 C12 C10 C8 1.7(6) . . . . ?
C24 C22 C21 C20 -1.4(5) . . . . ?
C24 C26 C28 C20 -0.7(5) . . . . ?
C21 C22 C24 O5 179.7(3) . . . . ?
C21 C22 C24 C26 2.3(6) . . . . ?
C21 C20 C28 C26 1.6(5) . . . . ?
C28 C26 C24 O5 -178.7(3) . . . . ?
C28 C26 C24 C22 -1.2(6) . . . . ?
C28 C20 C21 C22 -0.6(5) . . . . ?
C10 C12 C14 C6 -0.1(6) . . . . ?
C13 O3 C12 C14 -2.3(6) . . . . ?
C13 O3 C12 C10 178.8(4) . . . . ?
C23 O4 C22 C24 166.9(4) . . . . ?
C23 O4 C22 C21 -14.3(6) . . . . ?
C9 O1 C8 C7 1.9(7) . . . . ?
C9 O1 C8 C10 179.7(4) . . . . ?
C11 O2 C10 C12 -99.3(5) . . . . ?
C11 O2 C10 C8 84.2(5) . . . . ?
C25 O5 C24 C22 98.2(5) . . . . ?
C25 O5 C24 C26 -84.4(5) . . . . ?
C27 O6 C26 C24 -177.2(4) . . . . ?
C27 O6 C26 C28 3.1(6) . . . . ?

loop_
_smtbx_masks_void_nr
_smtbx_masks_void_average_x
_smtbx_masks_void_average_y
_smtbx_masks_void_average_z
_smtbx_masks_void_volume
_smtbx_masks_void_count_electrons
_smtbx_masks_void_content
1 0.325 0.384 0.673 72.8 9.9 ?
2 -0.325 0.616 0.327 72.8 10.0 ?
